data_7128183
loop_
_publ_author_name
'L\"owe, Pawel'
'Witteler, Tim'
'Dielmann, Fabian'

_publ_section_title
;
 Lewis base-free thiophosphonium ion: a cationic sulfur atom transfer
 reagent.
;
_journal_issue 41
_journal_name_full 'Chemical communications (Cambridge, England)'
_journal_page_first 5043
_journal_page_last 5046
_journal_paper_doi 10.1039/d1cc01273h
_journal_volume 57
_journal_year 2021
_chemical_formula_moiety 'C54 H72 N6 P S, C32 H12 B F24, 2(C H2 Cl2)'
_chemical_formula_sum 'C88 H88 B Cl4 F24 N6 P S'
_chemical_formula_weight 1901.28
_chemical_name_systematic 'Thiophosphonium salt'
_space_group_crystal_system triclinic
_space_group_IT_number 2
_space_group_name_Hall '-P 1'
_space_group_name_H-M_alt 'P -1'
_atom_sites_solution_hydrogens geom
_atom_sites_solution_primary direct
_audit_creation_date 2018-05-14
_audit_creation_method
;
Olex2 1.2
(compiled 2018.04.26 svn.r3504 for OlexSys, GUI svn.r5492)
;
_audit_update_record
;
2021-01-20 deposited with the CCDC.	2021-04-16 downloaded from the CCDC.
;
_cell_angle_alpha 83.0761(13)
_cell_angle_beta 77.4361(13)
_cell_angle_gamma 79.3360(12)
_cell_formula_units_Z 2
_cell_length_a 12.5476(3)
_cell_length_b 18.3022(4)
_cell_length_c 20.6150(5)
_cell_measurement_reflns_used 9654
_cell_measurement_temperature 100(2)
_cell_measurement_theta_max 29.595
_cell_measurement_theta_min 2.243
_cell_volume 4525.10(19)
_computing_cell_refinement 'SAINT v8.37A (Bruker, 2015)'
_computing_data_reduction 'SAINT v8.37A (Bruker, 2015)'
_computing_molecular_graphics 'Olex2 (Dolomanov et al., 2009)'
_computing_publication_material 'Olex2 (Dolomanov et al., 2009)'
_computing_structure_refinement 'ShelXL (Sheldrick, 2015)'
_computing_structure_solution 'ShelXS (Sheldrick, 2008)'
_diffrn_ambient_temperature 100
_diffrn_measured_fraction_theta_full 0.999
_diffrn_measured_fraction_theta_max 0.992
_diffrn_measurement_device_type 'Bruker APEX-II CCD'
_diffrn_measurement_method '\f and \w scans'
_diffrn_radiation_type MoK\a
_diffrn_radiation_wavelength 0.71073
_diffrn_reflns_av_R_equivalents 0.0254
_diffrn_reflns_av_unetI/netI 0.0264
_diffrn_reflns_Laue_measured_fraction_full 0.999
_diffrn_reflns_Laue_measured_fraction_max 0.992
_diffrn_reflns_limit_h_max 17
_diffrn_reflns_limit_h_min -17
_diffrn_reflns_limit_k_max 25
_diffrn_reflns_limit_k_min -25
_diffrn_reflns_limit_l_max 28
_diffrn_reflns_limit_l_min -28
_diffrn_reflns_number 77013
_diffrn_reflns_point_group_measured_fraction_full 0.999
_diffrn_reflns_point_group_measured_fraction_max 0.992
_diffrn_reflns_theta_full 25.242
_diffrn_reflns_theta_max 29.619
_diffrn_reflns_theta_min 1.459
_diffrn_standards_number 0
_exptl_absorpt_coefficient_mu 0.269
_exptl_absorpt_correction_T_max 1.0000
_exptl_absorpt_correction_T_min 0.8346
_exptl_absorpt_correction_type multi-scan
_exptl_absorpt_process_details
'SADABS-2016/2 (Bruker,2016/2) was used for absorption correction. wR2(int) was 0.1433 before and 0.0318 after correction. The Ratio of minimum to maximum transmission is 0.8346. The \l/2 correction factor is Not present.'
_exptl_crystal_colour colourless
_exptl_crystal_colour_primary colourless
_exptl_crystal_density_diffrn 1.395
_exptl_crystal_description block
_exptl_crystal_F_000 1956
_exptl_crystal_size_max 0.59
_exptl_crystal_size_mid 0.58
_exptl_crystal_size_min 0.24
_refine_diff_density_max 1.542
_refine_diff_density_min -1.127
_refine_diff_density_rms 0.063
_refine_ls_extinction_method none
_refine_ls_goodness_of_fit_ref 1.005
_refine_ls_hydrogen_treatment constr
_refine_ls_matrix_type full
_refine_ls_number_parameters 1142
_refine_ls_number_reflns 25293
_refine_ls_number_restraints 0
_refine_ls_restrained_S_all 1.005
_refine_ls_R_factor_all 0.0528
_refine_ls_R_factor_gt 0.0450
_refine_ls_shift/su_max 0.001
_refine_ls_shift/su_mean 0.000
_refine_ls_structure_factor_coef Fsqd
_refine_ls_weighting_details 'w=1/[\s^2^(Fo^2^)+(0.0621P)^2^+3.1515P] where P=(Fo^2^+2Fc^2^)/3'
_refine_ls_weighting_scheme calc
_refine_ls_wR_factor_gt 0.1178
_refine_ls_wR_factor_ref 0.1239
_reflns_Friedel_coverage 0.000
_reflns_number_gt 21668
_reflns_number_total 25293
_reflns_threshold_expression 'I > 2\s(I)'
_cod_data_source_file d1cc01273h2.cif
_cod_data_source_block compound4
_cod_depositor_comments 'Adding full bibliography for 7128183--7128185.cif.'
_cod_database_code 7128183
_shelxl_version_number 2013-4
_shelx_space_group_comment
;
The symmetry employed for this shelxl refinement is uniquely defined
by the following loop, which should always be used as a source of
symmetry information in preference to the above space-group names.
They are only intended as comments.
;
_shelx_estimated_absorpt_t_max 0.938
_shelx_estimated_absorpt_t_min 0.858
_olex2_refinement_description
;
1. Fixed Uiso
 At 1.2 times of:
  All C(H) groups, All C(H,H) groups
 At 1.5 times of:
  All C(H,H,H) groups
2.a Ternary CH refined with riding coordinates:
 C10(H10), C13(H13), C22(H22), C25(H25), C37(H37), C40(H40), C49(H49), C52(H52)
2.b Secondary CH2 refined with riding coordinates:
 C87(H87A,H87B), C88(H88A,H88B)
2.c Aromatic/amide H refined with riding coordinates:
 C2(H2), C3(H3), C6(H6), C7(H7), C8(H8), C18(H18), C19(H19), C20(H20),
 C29(H29), C30(H30), C33(H33), C34(H34), C35(H35), C45(H45), C46(H46), C47(H47),
  C56(H56), C58(H58), C60(H60), C64(H64), C66(H66), C68(H68), C72(H72),
 C74(H74), C76(H76), C80(H80), C82(H82), C84(H84)
2.d Idealised Me refined as rotating group:
 C11(H11A,H11B,H11C), C12(H12A,H12B,H12C), C14(H14A,H14B,H14C), C15(H15A,H15B,
 H15C), C23(H23A,H23B,H23C), C24(H24A,H24B,H24C), C26(H26A,H26B,H26C), C27(H27A,
 H27B,H27C), C38(H38A,H38B,H38C), C39(H39A,H39B,H39C), C41(H41A,H41B,H41C),
 C42(H42A,H42B,H42C), C50(H50A,H50B,H50C), C51(H51A,H51B,H51C), C53(H53A,H53B,
 H53C), C54(H54A,H54B,H54C)
;
_olex2_submission_special_instructions 'No special instructions were received'

loop_
_space_group_symop_operation_xyz
'x, y, z'
'-x, -y, -z'

loop_
_atom_site_label
_atom_site_type_symbol
_atom_site_fract_x
_atom_site_fract_y
_atom_site_fract_z
_atom_site_U_iso_or_equiv
_atom_site_adp_type
_atom_site_occupancy
_atom_site_site_symmetry_order
_atom_site_calc_flag
_atom_site_refinement_flags_posn
_atom_site_refinement_flags_adp
_atom_site_refinement_flags_occupancy
_atom_site_disorder_assembly
_atom_site_disorder_group
S1 S 0.28036(5) 0.39664(3) 0.15558(2) 0.04413(14) Uani 1 1 d . . . . .
P1 P 0.35054(3) 0.31714(2) 0.20748(2) 0.01593(7) Uani 1 1 d . . . . .
N1 N 0.44848(9) 0.25654(7) 0.17885(6) 0.0161(2) Uani 1 1 d . . . . .
N2 N 0.58831(9) 0.23707(7) 0.08199(6) 0.0156(2) Uani 1 1 d . . . . .
N3 N 0.42802(9) 0.21112(6) 0.07727(5) 0.0143(2) Uani 1 1 d . . . . .
N4 N 0.32433(9) 0.30157(6) 0.28493(6) 0.0162(2) Uani 1 1 d . . . . .
N5 N 0.18723(9) 0.31662(6) 0.38312(5) 0.01386(19) Uani 1 1 d . . . . .
N6 N 0.26112(9) 0.41550(6) 0.34213(5) 0.0144(2) Uani 1 1 d . . . . .
C1 C 0.48297(10) 0.23904(7) 0.11592(6) 0.0137(2) Uani 1 1 d . . . . .
C2 C 0.60051(11) 0.20682(8) 0.02165(7) 0.0195(3) Uani 1 1 d . . . . .
H2 H 0.6663 0.1993 -0.0115 0.023 Uiso 1 1 calc R . . . .
C3 C 0.50147(11) 0.19022(8) 0.01887(7) 0.0183(2) Uani 1 1 d . . . . .
H3 H 0.4848 0.1683 -0.0164 0.022 Uiso 1 1 calc R . . . .
C4 C 0.67351(10) 0.26255(8) 0.10629(7) 0.0163(2) Uani 1 1 d . . . . .
C5 C 0.69374(11) 0.33504(8) 0.08576(7) 0.0189(3) Uani 1 1 d . . . . .
C6 C 0.77983(13) 0.35721(8) 0.10749(8) 0.0248(3) Uani 1 1 d . . . . .
H6 H 0.7985 0.4053 0.0929 0.030 Uiso 1 1 calc R . . . .
C7 C 0.83834(13) 0.31002(9) 0.14993(9) 0.0275(3) Uani 1 1 d . . . . .
H7 H 0.8964 0.3261 0.1645 0.033 Uiso 1 1 calc R . . . .
C8 C 0.81303(12) 0.23943(8) 0.17144(8) 0.0242(3) Uani 1 1 d . . . . .
H8 H 0.8521 0.2085 0.2020 0.029 Uiso 1 1 calc R . . . .
C9 C 0.73104(11) 0.21302(8) 0.14897(7) 0.0186(2) Uani 1 1 d . . . . .
C10 C 0.62684(12) 0.38944(8) 0.04222(7) 0.0218(3) Uani 1 1 d . . . . .
H10 H 0.5617 0.3670 0.0386 0.026 Uiso 1 1 calc R . . . .
C11 C 0.69429(18) 0.40237(14) -0.02803(10) 0.0493(6) Uani 1 1 d . . . . .
H11A H 0.7609 0.4219 -0.0257 0.074 Uiso 1 1 calc GR . . . .
H11B H 0.6495 0.4384 -0.0546 0.074 Uiso 1 1 calc GR . . . .
H11C H 0.7158 0.3551 -0.0489 0.074 Uiso 1 1 calc GR . . . .
C12 C 0.58332(18) 0.46325(11) 0.07374(11) 0.0425(5) Uani 1 1 d . . . . .
H12A H 0.5382 0.4540 0.1182 0.064 Uiso 1 1 calc GR . . . .
H12B H 0.5380 0.4967 0.0457 0.064 Uiso 1 1 calc GR . . . .
H12C H 0.6458 0.4865 0.0776 0.064 Uiso 1 1 calc GR . . . .
C13 C 0.70697(12) 0.13473(8) 0.17153(8) 0.0235(3) Uani 1 1 d . . . . .
H13 H 0.6596 0.1225 0.1424 0.028 Uiso 1 1 calc R . . . .
C14 C 0.64207(14) 0.13049(10) 0.24353(9) 0.0325(4) Uani 1 1 d . . . . .
H14A H 0.6857 0.1439 0.2730 0.049 Uiso 1 1 calc GR . . . .
H14B H 0.6270 0.0796 0.2569 0.049 Uiso 1 1 calc GR . . . .
H14C H 0.5720 0.1652 0.2468 0.049 Uiso 1 1 calc GR . . . .
C15 C 0.81293(14) 0.07684(9) 0.16381(10) 0.0305(3) Uani 1 1 d . . . . .
H15A H 0.8540 0.0810 0.1177 0.046 Uiso 1 1 calc GR . . . .
H15B H 0.7937 0.0267 0.1749 0.046 Uiso 1 1 calc GR . . . .
H15C H 0.8589 0.0857 0.1939 0.046 Uiso 1 1 calc GR . . . .
C16 C 0.31540(10) 0.19706(7) 0.09699(6) 0.0152(2) Uani 1 1 d . . . . .
C17 C 0.23433(11) 0.24172(8) 0.06562(7) 0.0178(2) Uani 1 1 d . . . . .
C18 C 0.12820(12) 0.22317(9) 0.08269(8) 0.0235(3) Uani 1 1 d . . . . .
H18 H 0.0712 0.2514 0.0620 0.028 Uiso 1 1 calc R . . . .
C19 C 0.10469(12) 0.16419(9) 0.12932(8) 0.0267(3) Uani 1 1 d . . . . .
H19 H 0.0321 0.1521 0.1398 0.032 Uiso 1 1 calc R . . . .
C20 C 0.18557(12) 0.12289(9) 0.16059(8) 0.0235(3) Uani 1 1 d . . . . .
H20 H 0.1673 0.0837 0.1935 0.028 Uiso 1 1 calc R . . . .
C21 C 0.29411(11) 0.13769(8) 0.14460(7) 0.0173(2) Uani 1 1 d . . . . .
C22 C 0.25857(12) 0.30629(8) 0.01445(7) 0.0202(3) Uani 1 1 d . . . . .
H22 H 0.3267 0.3229 0.0211 0.024 Uiso 1 1 calc R . . . .
C23 C 0.16396(14) 0.37311(9) 0.02170(9) 0.0295(3) Uani 1 1 d . . . . .
H23A H 0.0998 0.3606 0.0081 0.044 Uiso 1 1 calc GR . . . .
H23B H 0.1883 0.4163 -0.0067 0.044 Uiso 1 1 calc GR . . . .
H23C H 0.1434 0.3851 0.0683 0.044 Uiso 1 1 calc GR . . . .
C24 C 0.28109(14) 0.28151(10) -0.05660(8) 0.0266(3) Uani 1 1 d . . . . .
H24A H 0.3424 0.2394 -0.0616 0.040 Uiso 1 1 calc GR . . . .
H24B H 0.3007 0.3231 -0.0889 0.040 Uiso 1 1 calc GR . . . .
H24C H 0.2146 0.2662 -0.0646 0.040 Uiso 1 1 calc GR . . . .
C25 C 0.38159(12) 0.08755(8) 0.17747(7) 0.0205(3) Uani 1 1 d . . . . .
H25 H 0.4534 0.1064 0.1609 0.025 Uiso 1 1 calc R . . . .
C26 C 0.35203(15) 0.08929(10) 0.25349(8) 0.0289(3) Uani 1 1 d . . . . .
H26A H 0.3452 0.1406 0.2651 0.043 Uiso 1 1 calc GR . . . .
H26B H 0.4104 0.0572 0.2733 0.043 Uiso 1 1 calc GR . . . .
H26C H 0.2816 0.0712 0.2707 0.043 Uiso 1 1 calc GR . . . .
C27 C 0.39671(14) 0.00755(9) 0.15794(9) 0.0290(3) Uani 1 1 d . . . . .
H27A H 0.3273 -0.0122 0.1742 0.043 Uiso 1 1 calc GR . . . .
H27B H 0.4555 -0.0237 0.1779 0.043 Uiso 1 1 calc GR . . . .
H27C H 0.4169 0.0074 0.1093 0.043 Uiso 1 1 calc GR . . . .
C28 C 0.25974(10) 0.34395(7) 0.33140(6) 0.0137(2) Uani 1 1 d . . . . .
C29 C 0.14284(11) 0.37157(8) 0.42702(7) 0.0175(2) Uani 1 1 d . . . . .
H29 H 0.0899 0.3669 0.4673 0.021 Uiso 1 1 calc R . . . .
C30 C 0.18866(11) 0.43246(8) 0.40197(7) 0.0181(2) Uani 1 1 d . . . . .
H30 H 0.1743 0.4786 0.4215 0.022 Uiso 1 1 calc R . . . .
C31 C 0.16394(11) 0.24110(7) 0.39219(6) 0.0150(2) Uani 1 1 d . . . . .
C32 C 0.24163(11) 0.18414(7) 0.41522(6) 0.0166(2) Uani 1 1 d . . . . .
C33 C 0.21681(12) 0.11186(8) 0.42341(7) 0.0214(3) Uani 1 1 d . . . . .
H33 H 0.2674 0.0716 0.4387 0.026 Uiso 1 1 calc R . . . .
C34 C 0.11965(13) 0.09795(8) 0.40951(8) 0.0248(3) Uani 1 1 d . . . . .
H34 H 0.1044 0.0484 0.4153 0.030 Uiso 1 1 calc R . . . .
C35 C 0.04439(13) 0.15561(9) 0.38721(8) 0.0244(3) Uani 1 1 d . . . . .
H35 H -0.0219 0.1451 0.3779 0.029 Uiso 1 1 calc R . . . .
C36 C 0.06476(12) 0.22887(8) 0.37827(7) 0.0193(3) Uani 1 1 d . . . . .
C37 C 0.34629(11) 0.20040(8) 0.43200(7) 0.0190(2) Uani 1 1 d . . . . .
H37 H 0.3719 0.2418 0.3995 0.023 Uiso 1 1 calc R . . . .
C38 C 0.32216(14) 0.22750(10) 0.50182(8) 0.0293(3) Uani 1 1 d . . . . .
H38A H 0.2628 0.2708 0.5048 0.044 Uiso 1 1 calc GR . . . .
H38B H 0.3891 0.2416 0.5104 0.044 Uiso 1 1 calc GR . . . .
H38C H 0.2991 0.1874 0.5349 0.044 Uiso 1 1 calc GR . . . .
C39 C 0.44075(15) 0.13399(11) 0.42625(10) 0.0359(4) Uani 1 1 d . . . . .
H39A H 0.4216 0.0945 0.4611 0.054 Uiso 1 1 calc GR . . . .
H39B H 0.5085 0.1499 0.4316 0.054 Uiso 1 1 calc GR . . . .
H39C H 0.4527 0.1149 0.3824 0.054 Uiso 1 1 calc GR . . . .
C40 C -0.01537(13) 0.29216(9) 0.35213(9) 0.0262(3) Uani 1 1 d . . . . .
H40 H -0.0068 0.3386 0.3702 0.031 Uiso 1 1 calc R . . . .
C41 C 0.0162(2) 0.30394(15) 0.27651(12) 0.0546(6) Uani 1 1 d . . . . .
H41A H 0.0935 0.3117 0.2635 0.082 Uiso 1 1 calc GR . . . .
H41B H -0.0319 0.3478 0.2606 0.082 Uiso 1 1 calc GR . . . .
H41C H 0.0075 0.2599 0.2567 0.082 Uiso 1 1 calc GR . . . .
C42 C -0.13608(17) 0.28254(14) 0.37551(16) 0.0567(6) Uani 1 1 d . . . . .
H42A H -0.1502 0.2414 0.3540 0.085 Uiso 1 1 calc GR . . . .
H42B H -0.1839 0.3287 0.3636 0.085 Uiso 1 1 calc GR . . . .
H42C H -0.1518 0.2714 0.4240 0.085 Uiso 1 1 calc GR . . . .
C43 C 0.33643(10) 0.46266(7) 0.30316(6) 0.0154(2) Uani 1 1 d . . . . .
C44 C 0.29442(11) 0.52442(7) 0.26322(7) 0.0165(2) Uani 1 1 d . . . . .
C45 C 0.37001(12) 0.56822(8) 0.22600(8) 0.0227(3) Uani 1 1 d . . . . .
H45 H 0.3447 0.6103 0.1983 0.027 Uiso 1 1 calc R . . . .
C46 C 0.48145(13) 0.55142(9) 0.22872(9) 0.0269(3) Uani 1 1 d . . . . .
H46 H 0.5316 0.5817 0.2026 0.032 Uiso 1 1 calc R . . . .
C47 C 0.51980(12) 0.49098(9) 0.26908(9) 0.0263(3) Uani 1 1 d . . . . .
H47 H 0.5963 0.4804 0.2705 0.032 Uiso 1 1 calc R . . . .
C48 C 0.44833(11) 0.44504(8) 0.30788(8) 0.0207(3) Uani 1 1 d . . . . .
C49 C 0.17208(11) 0.54629(8) 0.26232(7) 0.0189(2) Uani 1 1 d . . . . .
H49 H 0.1363 0.5009 0.2761 0.023 Uiso 1 1 calc R . . . .
C50 C 0.14873(14) 0.57847(9) 0.19388(8) 0.0285(3) Uani 1 1 d . . . . .
H50A H 0.1786 0.6251 0.1810 0.043 Uiso 1 1 calc GR . . . .
H50B H 0.0686 0.5883 0.1959 0.043 Uiso 1 1 calc GR . . . .
H50C H 0.1840 0.5426 0.1608 0.043 Uiso 1 1 calc GR . . . .
C51 C 0.11804(13) 0.60459(9) 0.31234(9) 0.0272(3) Uani 1 1 d . . . . .
H51A H 0.1312 0.5849 0.3568 0.041 Uiso 1 1 calc GR . . . .
H51B H 0.0382 0.6158 0.3136 0.041 Uiso 1 1 calc GR . . . .
H51C H 0.1502 0.6503 0.2986 0.041 Uiso 1 1 calc GR . . . .
C52 C 0.49284(13) 0.38141(9) 0.35404(9) 0.0280(3) Uani 1 1 d . . . . .
H52 H 0.4301 0.3550 0.3768 0.034 Uiso 1 1 calc R . . . .
C53 C 0.53629(16) 0.41128(12) 0.40797(10) 0.0378(4) Uani 1 1 d . . . . .
H53A H 0.5993 0.4363 0.3870 0.057 Uiso 1 1 calc GR . . . .
H53B H 0.5599 0.3697 0.4391 0.057 Uiso 1 1 calc GR . . . .
H53C H 0.4774 0.4469 0.4322 0.057 Uiso 1 1 calc GR . . . .
C54 C 0.58204(17) 0.32502(11) 0.31572(12) 0.0429(5) Uani 1 1 d . . . . .
H54A H 0.5518 0.3057 0.2825 0.064 Uiso 1 1 calc GR . . . .
H54B H 0.6066 0.2837 0.3468 0.064 Uiso 1 1 calc GR . . . .
H54C H 0.6450 0.3494 0.2932 0.064 Uiso 1 1 calc GR . . . .
F1 F 0.71913(9) 0.57238(7) 0.45946(5) 0.0366(2) Uani 1 1 d . . . . .
F2 F 0.89535(9) 0.55479(7) 0.43682(5) 0.0362(2) Uani 1 1 d . . . . .
F3 F 0.81002(13) 0.47226(6) 0.41610(6) 0.0491(3) Uani 1 1 d . . . . .
F4 F 0.91520(12) 0.46635(6) 0.17890(5) 0.0432(3) Uani 1 1 d . . . . .
F5 F 0.77199(10) 0.53176(6) 0.14615(6) 0.0396(3) Uani 1 1 d . . . . .
F6 F 0.92960(9) 0.56798(6) 0.11647(5) 0.0324(2) Uani 1 1 d . . . . .
F7 F 0.35847(12) 0.83140(7) 0.46130(6) 0.0515(3) Uani 1 1 d . . . . .
F8 F 0.27002(8) 0.91811(7) 0.40509(6) 0.0399(3) Uani 1 1 d . . . . .
F9 F 0.41802(9) 0.93466(7) 0.43221(6) 0.0434(3) Uani 1 1 d . . . . .
F10 F 0.45334(8) 0.72567(5) 0.16025(5) 0.02741(19) Uani 1 1 d . . . . .
F11 F 0.29497(8) 0.76547(8) 0.21899(6) 0.0430(3) Uani 1 1 d . . . . .
F12 F 0.38195(12) 0.83941(6) 0.14599(6) 0.0463(3) Uani 1 1 d . . . . .
F13 F 1.13618(7) 0.76677(5) 0.36326(5) 0.02640(19) Uani 1 1 d . . . . .
F14 F 1.07664(9) 0.81377(6) 0.45746(5) 0.0351(2) Uani 1 1 d . . . . .
F15 F 1.02564(8) 0.71270(5) 0.44034(5) 0.0304(2) Uani 1 1 d . . . . .
F16 F 0.80378(11) 1.03125(6) 0.44756(5) 0.0390(3) Uani 1 1 d . . . . .
F17 F 0.67280(8) 1.03588(6) 0.39398(7) 0.0398(3) Uani 1 1 d . . . . .
F18 F 0.82916(9) 1.06420(5) 0.34302(5) 0.0336(2) Uani 1 1 d . . . . .
F19 F 1.14337(7) 0.77143(6) 0.10228(5) 0.0323(2) Uani 1 1 d . . . . .
F20 F 1.07136(10) 0.72438(8) 0.03560(7) 0.0545(4) Uani 1 1 d . . . . .
F21 F 1.11978(9) 0.83223(9) 0.00975(6) 0.0575(4) Uani 1 1 d . . . . .
F22 F 0.65106(9) 1.01024(6) 0.08456(5) 0.0350(2) Uani 1 1 d . . . . .
F23 F 0.65185(14) 0.92608(7) 0.02291(8) 0.0621(4) Uani 1 1 d . . . . .
F24 F 0.77597(11) 0.99603(10) -0.00257(8) 0.0826(6) Uani 1 1 d . . . . .
C55 C 0.62096(10) 0.81058(7) 0.28120(6) 0.0139(2) Uani 1 1 d . . . . .
C56 C 0.56479(11) 0.79055(7) 0.23562(6) 0.0154(2) Uani 1 1 d . . . . .
H56 H 0.6068 0.7679 0.1969 0.018 Uiso 1 1 calc R . . . .
C57 C 0.45003(11) 0.80279(7) 0.24525(7) 0.0159(2) Uani 1 1 d . . . . .
C58 C 0.38492(11) 0.83513(7) 0.30157(7) 0.0177(2) Uani 1 1 d . . . . .
H58 H 0.3065 0.8442 0.3080 0.021 Uiso 1 1 calc R . . . .
C59 C 0.43837(11) 0.85357(7) 0.34796(7) 0.0170(2) Uani 1 1 d . . . . .
C60 C 0.55388(10) 0.84130(7) 0.33808(7) 0.0154(2) Uani 1 1 d . . . . .
H60 H 0.5878 0.8542 0.3711 0.019 Uiso 1 1 calc R . . . .
C61 C 0.39526(12) 0.78354(8) 0.19323(7) 0.0205(3) Uani 1 1 d . . . . .
C62 C 0.37128(12) 0.88447(9) 0.41131(8) 0.0240(3) Uani 1 1 d . . . . .
C63 C 0.78719(10) 0.70091(7) 0.27445(6) 0.0139(2) Uani 1 1 d . . . . .
C64 C 0.78085(11) 0.66151(7) 0.33761(7) 0.0159(2) Uani 1 1 d . . . . .
H64 H 0.7590 0.6886 0.3761 0.019 Uiso 1 1 calc R . . . .
C65 C 0.80548(11) 0.58398(8) 0.34567(7) 0.0179(2) Uani 1 1 d . . . . .
C66 C 0.83423(12) 0.54154(8) 0.29115(7) 0.0199(3) Uani 1 1 d . . . . .
H66 H 0.8509 0.4886 0.2966 0.024 Uiso 1 1 calc R . . . .
C67 C 0.83762(12) 0.57919(7) 0.22857(7) 0.0183(2) Uani 1 1 d . . . . .
C68 C 0.81492(11) 0.65679(7) 0.22042(7) 0.0165(2) Uani 1 1 d . . . . .
H68 H 0.8184 0.6806 0.1766 0.020 Uiso 1 1 calc R . . . .
C69 C 0.80627(14) 0.54595(8) 0.41404(7) 0.0240(3) Uani 1 1 d . . . . .
C70 C 0.86402(14) 0.53637(8) 0.16800(8) 0.0254(3) Uani 1 1 d . . . . .
C71 C 0.81217(10) 0.83047(7) 0.31640(6) 0.0138(2) Uani 1 1 d . . . . .
C72 C 0.90265(10) 0.79248(7) 0.34320(6) 0.0143(2) Uani 1 1 d . . . . .
H72 H 0.9330 0.7430 0.3320 0.017 Uiso 1 1 calc R . . . .
C73 C 0.94967(10) 0.82477(7) 0.38579(6) 0.0153(2) Uani 1 1 d . . . . .
C74 C 0.90948(11) 0.89683(8) 0.40315(7) 0.0167(2) Uani 1 1 d . . . . .
H74 H 0.9403 0.9183 0.4330 0.020 Uiso 1 1 calc R . . . .
C75 C 0.82241(11) 0.93678(7) 0.37542(7) 0.0165(2) Uani 1 1 d . . . . .
C76 C 0.77573(11) 0.90478(7) 0.33250(7) 0.0156(2) Uani 1 1 d . . . . .
H76 H 0.7175 0.9341 0.3135 0.019 Uiso 1 1 calc R . . . .
C77 C 1.04615(11) 0.78019(8) 0.41215(7) 0.0192(3) Uani 1 1 d . . . . .
C78 C 0.78149(13) 1.01642(8) 0.39054(8) 0.0227(3) Uani 1 1 d . . . . .
C79 C 0.80648(10) 0.82501(7) 0.18970(6) 0.0138(2) Uani 1 1 d . . . . .
C80 C 0.91587(11) 0.79887(8) 0.15822(7) 0.0170(2) Uani 1 1 d . . . . .
H80 H 0.9613 0.7633 0.1822 0.020 Uiso 1 1 calc R . . . .
C81 C 0.95952(11) 0.82351(8) 0.09303(7) 0.0187(2) Uani 1 1 d . . . . .
C82 C 0.89718(11) 0.87623(8) 0.05609(7) 0.0189(2) Uani 1 1 d . . . . .
H82 H 0.9268 0.8926 0.0114 0.023 Uiso 1 1 calc R . . . .
C83 C 0.79000(11) 0.90422(7) 0.08677(7) 0.0167(2) Uani 1 1 d . . . . .
C84 C 0.74603(11) 0.87934(7) 0.15202(7) 0.0153(2) Uani 1 1 d . . . . .
H84 H 0.6725 0.9000 0.1716 0.018 Uiso 1 1 calc R . . . .
C85 C 1.07308(12) 0.78843(10) 0.06038(8) 0.0277(3) Uani 1 1 d . . . . .
C86 C 0.71864(13) 0.95899(8) 0.04773(7) 0.0234(3) Uani 1 1 d . . . . .
B1 B 0.75667(11) 0.79254(8) 0.26623(7) 0.0132(2) Uani 1 1 d . . . . .
Cl1 Cl 0.50835(3) 0.64415(3) 0.38374(3) 0.03970(11) Uani 1 1 d . . . . .
Cl2 Cl 0.29634(4) 0.60189(3) 0.45198(2) 0.03663(10) Uani 1 1 d . . . . .
C87 C 0.36817(14) 0.65009(11) 0.38260(9) 0.0340(4) Uani 1 1 d . . . . .
H87A H 0.3614 0.6297 0.3416 0.041 Uiso 1 1 calc R . . . .
H87B H 0.3334 0.7033 0.3809 0.041 Uiso 1 1 calc R . . . .
Cl3 Cl 0.09379(4) 0.95392(3) 0.14224(2) 0.03875(10) Uani 1 1 d . . . . .
Cl4 Cl 0.11351(4) 0.95574(3) 0.28048(2) 0.03585(10) Uani 1 1 d . . . . .
C88 C 0.05812(16) 0.91484(11) 0.22463(10) 0.0374(4) Uani 1 1 d . . . . .
H88A H 0.0861 0.8605 0.2265 0.045 Uiso 1 1 calc R . . . .
H88B H -0.0235 0.9220 0.2386 0.045 Uiso 1 1 calc R . . . .

loop_
_atom_site_aniso_label
_atom_site_aniso_U_11
_atom_site_aniso_U_22
_atom_site_aniso_U_33
_atom_site_aniso_U_23
_atom_site_aniso_U_13
_atom_site_aniso_U_12
S1 0.0742(4) 0.0311(2) 0.0248(2) -0.01019(16) -0.0265(2) 0.0220(2)
P1 0.01808(15) 0.01761(15) 0.01221(14) -0.00503(11) -0.00487(12) 0.00139(12)
N1 0.0130(5) 0.0222(5) 0.0129(5) -0.0055(4) -0.0018(4) -0.0005(4)
N2 0.0109(5) 0.0232(5) 0.0140(5) -0.0069(4) -0.0018(4) -0.0031(4)
N3 0.0117(5) 0.0208(5) 0.0111(5) -0.0043(4) -0.0013(4) -0.0036(4)
N4 0.0166(5) 0.0180(5) 0.0128(5) -0.0042(4) -0.0007(4) -0.0004(4)
N5 0.0130(5) 0.0162(5) 0.0117(5) -0.0035(4) -0.0017(4) -0.0001(4)
N6 0.0139(5) 0.0160(5) 0.0122(5) -0.0035(4) -0.0013(4) -0.0001(4)
C1 0.0115(5) 0.0168(5) 0.0132(5) -0.0031(4) -0.0029(4) -0.0016(4)
C2 0.0139(6) 0.0303(7) 0.0151(6) -0.0105(5) 0.0004(5) -0.0039(5)
C3 0.0146(6) 0.0281(7) 0.0133(6) -0.0085(5) -0.0007(5) -0.0043(5)
C4 0.0107(5) 0.0219(6) 0.0178(6) -0.0080(5) -0.0026(5) -0.0028(4)
C5 0.0153(6) 0.0213(6) 0.0213(6) -0.0065(5) -0.0048(5) -0.0013(5)
C6 0.0221(7) 0.0200(6) 0.0363(8) -0.0063(6) -0.0116(6) -0.0044(5)
C7 0.0217(7) 0.0244(7) 0.0428(9) -0.0094(6) -0.0175(7) -0.0033(5)
C8 0.0207(6) 0.0235(7) 0.0326(8) -0.0063(6) -0.0148(6) -0.0001(5)
C9 0.0146(6) 0.0209(6) 0.0214(6) -0.0058(5) -0.0048(5) -0.0015(5)
C10 0.0194(6) 0.0234(7) 0.0234(7) -0.0045(5) -0.0077(5) -0.0002(5)
C11 0.0382(10) 0.0622(14) 0.0307(9) 0.0100(9) 0.0006(8) 0.0169(9)
C12 0.0467(11) 0.0350(9) 0.0504(11) -0.0200(8) -0.0298(9) 0.0162(8)
C13 0.0204(6) 0.0218(7) 0.0312(8) -0.0017(6) -0.0110(6) -0.0042(5)
C14 0.0255(8) 0.0336(8) 0.0347(9) 0.0084(7) -0.0072(7) -0.0011(6)
C15 0.0281(8) 0.0214(7) 0.0436(10) -0.0062(6) -0.0108(7) -0.0012(6)
C16 0.0107(5) 0.0224(6) 0.0138(5) -0.0059(5) -0.0011(4) -0.0044(4)
C17 0.0150(6) 0.0244(6) 0.0153(6) -0.0054(5) -0.0039(5) -0.0033(5)
C18 0.0140(6) 0.0319(7) 0.0259(7) -0.0048(6) -0.0060(5) -0.0030(5)
C19 0.0135(6) 0.0348(8) 0.0326(8) -0.0055(6) -0.0010(6) -0.0085(6)
C20 0.0184(6) 0.0270(7) 0.0251(7) -0.0014(6) -0.0004(5) -0.0092(5)
C21 0.0145(6) 0.0206(6) 0.0170(6) -0.0037(5) -0.0016(5) -0.0040(5)
C22 0.0198(6) 0.0255(7) 0.0174(6) -0.0016(5) -0.0083(5) -0.0043(5)
C23 0.0298(8) 0.0299(8) 0.0290(8) -0.0022(6) -0.0125(6) 0.0023(6)
C24 0.0290(7) 0.0349(8) 0.0180(7) -0.0018(6) -0.0083(6) -0.0065(6)
C25 0.0185(6) 0.0214(6) 0.0216(6) 0.0003(5) -0.0038(5) -0.0050(5)
C26 0.0333(8) 0.0326(8) 0.0216(7) 0.0022(6) -0.0078(6) -0.0077(6)
C27 0.0255(7) 0.0228(7) 0.0373(9) -0.0055(6) -0.0037(6) -0.0018(6)
C28 0.0124(5) 0.0164(5) 0.0125(5) -0.0026(4) -0.0043(4) 0.0006(4)
C29 0.0178(6) 0.0198(6) 0.0134(6) -0.0054(5) -0.0003(5) 0.0003(5)
C30 0.0192(6) 0.0191(6) 0.0144(6) -0.0058(5) -0.0007(5) 0.0003(5)
C31 0.0156(5) 0.0162(6) 0.0126(5) -0.0035(4) -0.0021(4) -0.0009(4)
C32 0.0159(6) 0.0200(6) 0.0121(5) -0.0028(4) -0.0017(4) 0.0009(5)
C33 0.0251(7) 0.0186(6) 0.0179(6) -0.0011(5) -0.0020(5) 0.0005(5)
C34 0.0307(8) 0.0193(6) 0.0243(7) -0.0037(5) -0.0023(6) -0.0061(6)
C35 0.0239(7) 0.0256(7) 0.0264(7) -0.0060(6) -0.0062(6) -0.0071(6)
C36 0.0185(6) 0.0219(6) 0.0185(6) -0.0043(5) -0.0056(5) -0.0021(5)
C37 0.0156(6) 0.0238(6) 0.0164(6) 0.0002(5) -0.0050(5) 0.0006(5)
C38 0.0263(7) 0.0404(9) 0.0236(7) -0.0098(6) -0.0090(6) -0.0021(6)
C39 0.0249(8) 0.0399(9) 0.0423(10) -0.0136(8) -0.0131(7) 0.0104(7)
C40 0.0221(7) 0.0244(7) 0.0356(8) -0.0053(6) -0.0153(6) 0.0002(5)
C41 0.0554(13) 0.0621(14) 0.0446(12) 0.0047(10) -0.0283(11) 0.0104(11)
C42 0.0234(9) 0.0497(12) 0.094(2) -0.0001(12) -0.0149(11) 0.0018(8)
C43 0.0132(5) 0.0176(6) 0.0153(6) -0.0050(4) -0.0008(4) -0.0022(4)
C44 0.0144(5) 0.0172(6) 0.0173(6) -0.0047(5) -0.0011(5) -0.0012(4)
C45 0.0212(7) 0.0209(6) 0.0246(7) -0.0014(5) 0.0000(5) -0.0058(5)
C46 0.0194(7) 0.0276(7) 0.0326(8) -0.0055(6) 0.0037(6) -0.0098(6)
C47 0.0131(6) 0.0295(7) 0.0369(8) -0.0099(6) -0.0023(6) -0.0037(5)
C48 0.0153(6) 0.0220(6) 0.0259(7) -0.0074(5) -0.0058(5) -0.0003(5)
C49 0.0156(6) 0.0183(6) 0.0220(6) -0.0002(5) -0.0036(5) -0.0017(5)
C50 0.0292(8) 0.0278(7) 0.0276(8) 0.0034(6) -0.0098(6) -0.0012(6)
C51 0.0207(7) 0.0249(7) 0.0323(8) -0.0071(6) -0.0005(6) 0.0031(5)
C52 0.0214(7) 0.0281(7) 0.0379(9) -0.0035(6) -0.0161(6) 0.0000(6)
C53 0.0362(9) 0.0449(10) 0.0378(10) -0.0071(8) -0.0202(8) -0.0030(8)
C54 0.0363(9) 0.0361(9) 0.0611(13) -0.0180(9) -0.0290(9) 0.0138(8)
F1 0.0326(5) 0.0509(6) 0.0193(4) 0.0040(4) 0.0031(4) -0.0034(5)
F2 0.0343(5) 0.0532(7) 0.0210(5) 0.0058(4) -0.0110(4) -0.0060(5)
F3 0.0981(10) 0.0223(5) 0.0266(5) 0.0073(4) -0.0103(6) -0.0174(6)
F4 0.0774(9) 0.0190(5) 0.0316(5) -0.0097(4) -0.0192(6) 0.0109(5)
F5 0.0471(6) 0.0421(6) 0.0400(6) -0.0189(5) -0.0200(5) -0.0104(5)
F6 0.0452(6) 0.0326(5) 0.0185(4) -0.0097(4) -0.0036(4) -0.0025(4)
F7 0.0650(8) 0.0469(7) 0.0243(5) -0.0006(5) 0.0167(5) 0.0056(6)
F8 0.0182(4) 0.0593(7) 0.0394(6) -0.0252(5) -0.0035(4) 0.0116(4)
F9 0.0269(5) 0.0606(7) 0.0463(6) -0.0379(6) 0.0050(5) -0.0093(5)
F10 0.0253(4) 0.0297(5) 0.0309(5) -0.0131(4) -0.0079(4) -0.0045(4)
F11 0.0170(4) 0.0736(8) 0.0458(6) -0.0291(6) -0.0006(4) -0.0173(5)
F12 0.0805(9) 0.0265(5) 0.0464(7) 0.0037(5) -0.0476(7) -0.0089(5)
F13 0.0125(4) 0.0331(5) 0.0304(5) -0.0039(4) -0.0010(3) 0.0015(3)
F14 0.0327(5) 0.0420(6) 0.0371(5) -0.0169(4) -0.0241(4) 0.0063(4)
F15 0.0243(4) 0.0293(5) 0.0355(5) 0.0112(4) -0.0101(4) -0.0030(4)
F16 0.0641(7) 0.0250(5) 0.0320(5) -0.0148(4) -0.0225(5) 0.0055(5)
F17 0.0239(5) 0.0295(5) 0.0653(8) -0.0223(5) -0.0071(5) 0.0070(4)
F18 0.0438(6) 0.0184(4) 0.0390(6) 0.0010(4) -0.0109(5) -0.0052(4)
F19 0.0145(4) 0.0454(6) 0.0337(5) -0.0044(4) -0.0036(4) 0.0033(4)
F20 0.0282(5) 0.0682(9) 0.0677(9) -0.0479(7) -0.0049(6) 0.0125(5)
F21 0.0224(5) 0.0867(10) 0.0396(6) 0.0230(6) 0.0149(5) 0.0084(6)
F22 0.0392(6) 0.0278(5) 0.0362(5) -0.0091(4) -0.0159(5) 0.0132(4)
F23 0.0889(10) 0.0352(6) 0.0820(10) -0.0181(6) -0.0727(9) 0.0134(6)
F24 0.0402(7) 0.0987(12) 0.0668(10) 0.0643(9) 0.0162(7) 0.0183(7)
C55 0.0124(5) 0.0145(5) 0.0143(5) -0.0014(4) -0.0024(4) -0.0014(4)
C56 0.0138(5) 0.0170(6) 0.0151(6) -0.0019(4) -0.0019(4) -0.0025(4)
C57 0.0149(6) 0.0172(6) 0.0165(6) -0.0006(4) -0.0046(5) -0.0041(4)
C58 0.0123(5) 0.0186(6) 0.0216(6) -0.0021(5) -0.0026(5) -0.0013(4)
C59 0.0136(6) 0.0185(6) 0.0174(6) -0.0035(5) -0.0002(5) -0.0006(4)
C60 0.0135(5) 0.0177(6) 0.0151(6) -0.0023(4) -0.0032(4) -0.0016(4)
C61 0.0179(6) 0.0221(6) 0.0238(7) -0.0045(5) -0.0067(5) -0.0044(5)
C62 0.0159(6) 0.0302(7) 0.0239(7) -0.0093(6) 0.0007(5) 0.0003(5)
C63 0.0112(5) 0.0157(5) 0.0152(6) -0.0029(4) -0.0030(4) -0.0017(4)
C64 0.0149(5) 0.0185(6) 0.0146(6) -0.0036(4) -0.0012(4) -0.0043(4)
C65 0.0193(6) 0.0195(6) 0.0157(6) 0.0006(5) -0.0041(5) -0.0058(5)
C66 0.0246(7) 0.0152(6) 0.0217(7) -0.0014(5) -0.0076(5) -0.0046(5)
C67 0.0219(6) 0.0173(6) 0.0176(6) -0.0056(5) -0.0067(5) -0.0021(5)
C68 0.0184(6) 0.0174(6) 0.0152(6) -0.0028(4) -0.0064(5) -0.0020(5)
C69 0.0324(8) 0.0213(7) 0.0179(6) 0.0007(5) -0.0032(6) -0.0068(6)
C70 0.0375(8) 0.0183(6) 0.0227(7) -0.0062(5) -0.0129(6) 0.0004(6)
C71 0.0118(5) 0.0162(5) 0.0130(5) -0.0021(4) -0.0009(4) -0.0023(4)
C72 0.0120(5) 0.0156(5) 0.0144(5) -0.0031(4) -0.0010(4) -0.0010(4)
C73 0.0115(5) 0.0195(6) 0.0145(6) -0.0020(4) -0.0024(4) -0.0020(4)
C74 0.0149(6) 0.0207(6) 0.0156(6) -0.0041(5) -0.0026(5) -0.0046(5)
C75 0.0158(6) 0.0159(6) 0.0175(6) -0.0047(4) -0.0015(5) -0.0018(4)
C76 0.0138(5) 0.0170(6) 0.0157(6) -0.0026(4) -0.0027(4) -0.0012(4)
C77 0.0146(6) 0.0235(6) 0.0201(6) -0.0034(5) -0.0047(5) -0.0021(5)
C78 0.0249(7) 0.0190(6) 0.0257(7) -0.0080(5) -0.0078(6) -0.0002(5)
C79 0.0123(5) 0.0151(5) 0.0146(5) -0.0040(4) -0.0020(4) -0.0028(4)
C80 0.0128(5) 0.0204(6) 0.0172(6) -0.0030(5) -0.0024(5) -0.0015(5)
C81 0.0122(5) 0.0245(6) 0.0177(6) -0.0050(5) 0.0014(5) -0.0021(5)
C82 0.0173(6) 0.0234(6) 0.0150(6) -0.0026(5) 0.0005(5) -0.0047(5)
C83 0.0167(6) 0.0166(6) 0.0166(6) -0.0016(5) -0.0030(5) -0.0023(5)
C84 0.0134(5) 0.0154(5) 0.0167(6) -0.0039(4) -0.0013(4) -0.0016(4)
C85 0.0158(6) 0.0408(9) 0.0221(7) -0.0044(6) 0.0020(5) 0.0010(6)
C86 0.0240(7) 0.0238(7) 0.0188(6) 0.0018(5) -0.0023(5) 0.0010(5)
B1 0.0115(6) 0.0149(6) 0.0132(6) -0.0026(5) -0.0024(5) -0.0013(5)
Cl1 0.02335(18) 0.0398(2) 0.0576(3) 0.0011(2) -0.00958(18) -0.01084(16)
Cl2 0.0370(2) 0.0473(2) 0.0283(2) 0.00912(17) -0.00701(16) -0.02130(19)
C87 0.0239(7) 0.0479(10) 0.0294(8) 0.0113(7) -0.0072(6) -0.0112(7)
Cl3 0.0465(2) 0.0387(2) 0.0364(2) 0.00107(17) -0.01024(19) -0.02068(19)
Cl4 0.0334(2) 0.0430(2) 0.0311(2) 0.00722(17) -0.00339(16) -0.01663(17)
C88 0.0341(9) 0.0388(9) 0.0403(10) 0.0031(8) -0.0013(8) -0.0199(8)

loop_
_atom_type_symbol
_atom_type_description
_atom_type_scat_dispersion_real
_atom_type_scat_dispersion_imag
_atom_type_scat_source
C C 0.0033 0.0016 'International Tables Vol C Tables 4.2.6.8 and 6.1.1.4'
H H 0.0000 0.0000 'International Tables Vol C Tables 4.2.6.8 and 6.1.1.4'
B B 0.0013 0.0007 'International Tables Vol C Tables 4.2.6.8 and 6.1.1.4'
Cl Cl 0.1484 0.1585 'International Tables Vol C Tables 4.2.6.8 and 6.1.1.4'
F F 0.0171 0.0103 'International Tables Vol C Tables 4.2.6.8 and 6.1.1.4'
N N 0.0061 0.0033 'International Tables Vol C Tables 4.2.6.8 and 6.1.1.4'
P P 0.1023 0.0942 'International Tables Vol C Tables 4.2.6.8 and 6.1.1.4'
S S 0.1246 0.1234 'International Tables Vol C Tables 4.2.6.8 and 6.1.1.4'

loop_
_geom_angle_atom_site_label_1
_geom_angle_atom_site_label_2
_geom_angle_atom_site_label_3
_geom_angle
_geom_angle_site_symmetry_1
_geom_angle_site_symmetry_3
_geom_angle_publ_flag
N1 P1 S1 124.79(5) . . ?
N1 P1 N4 108.02(6) . . ?
N4 P1 S1 127.17(5) . . ?
C1 N1 P1 128.23(10) . . ?
C1 N2 C2 109.53(10) . . ?
C1 N2 C4 124.08(11) . . ?
C2 N2 C4 126.39(11) . . ?
C1 N3 C3 108.91(10) . . ?
C1 N3 C16 125.29(11) . . ?
C3 N3 C16 125.41(10) . . ?
C28 N4 P1 129.88(10) . . ?
C28 N5 C29 109.14(11) . . ?
C28 N5 C31 124.96(11) . . ?
C29 N5 C31 125.85(11) . . ?
C28 N6 C30 108.73(11) . . ?
C28 N6 C43 125.50(11) . . ?
C30 N6 C43 125.24(11) . . ?
N1 C1 N2 123.87(11) . . ?
N1 C1 N3 128.65(12) . . ?
N2 C1 N3 106.94(11) . . ?
C3 C2 N2 107.15(11) . . ?
C2 C3 N3 107.46(11) . . ?
C5 C4 N2 118.07(12) . . ?
C5 C4 C9 123.87(12) . . ?
C9 C4 N2 118.06(12) . . ?
C4 C5 C6 116.97(13) . . ?
C4 C5 C10 123.27(12) . . ?
C6 C5 C10 119.76(13) . . ?
C7 C6 C5 120.86(14) . . ?
C6 C7 C8 120.55(13) . . ?
C7 C8 C9 121.09(14) . . ?
C4 C9 C13 123.19(12) . . ?
C8 C9 C4 116.56(13) . . ?
C8 C9 C13 120.25(13) . . ?
C5 C10 C11 111.37(13) . . ?
C5 C10 C12 110.98(13) . . ?
C11 C10 C12 110.65(17) . . ?
C9 C13 C14 110.88(13) . . ?
C9 C13 C15 111.81(12) . . ?
C14 C13 C15 110.66(14) . . ?
C17 C16 N3 118.49(12) . . ?
C21 C16 N3 117.88(12) . . ?
C21 C16 C17 123.58(12) . . ?
C16 C17 C22 122.95(12) . . ?
C18 C17 C16 116.77(13) . . ?
C18 C17 C22 120.27(13) . . ?
C19 C18 C17 121.00(14) . . ?
C20 C19 C18 120.66(13) . . ?
C19 C20 C21 121.05(14) . . ?
C16 C21 C20 116.90(13) . . ?
C16 C21 C25 124.15(12) . . ?
C20 C21 C25 118.91(13) . . ?
C17 C22 C23 112.34(12) . . ?
C17 C22 C24 110.57(12) . . ?
C23 C22 C24 109.35(12) . . ?
C21 C25 C26 111.25(12) . . ?
C21 C25 C27 110.27(12) . . ?
C27 C25 C26 110.62(13) . . ?
N4 C28 N5 122.79(12) . . ?
N4 C28 N6 129.59(12) . . ?
N5 C28 N6 107.14(11) . . ?
C30 C29 N5 107.43(12) . . ?
C29 C30 N6 107.56(11) . . ?
C32 C31 N5 118.18(11) . . ?
C36 C31 N5 118.33(11) . . ?
C36 C31 C32 123.49(12) . . ?
C31 C32 C37 121.67(12) . . ?
C33 C32 C31 116.81(12) . . ?
C33 C32 C37 121.51(12) . . ?
C34 C33 C32 121.01(13) . . ?
C33 C34 C35 120.68(14) . . ?
C34 C35 C36 120.78(14) . . ?
C31 C36 C40 121.42(12) . . ?
C35 C36 C31 117.23(13) . . ?
C35 C36 C40 121.32(13) . . ?
C32 C37 C38 110.51(12) . . ?
C32 C37 C39 113.49(13) . . ?
C38 C37 C39 109.88(13) . . ?
C36 C40 C41 110.26(14) . . ?
C36 C40 C42 113.44(15) . . ?
C41 C40 C42 111.87(18) . . ?
C44 C43 N6 118.85(11) . . ?
C48 C43 N6 118.07(12) . . ?
C48 C43 C44 123.07(12) . . ?
C43 C44 C49 122.67(12) . . ?
C45 C44 C43 117.04(12) . . ?
C45 C44 C49 120.21(12) . . ?
C46 C45 C44 121.19(14) . . ?
C47 C46 C45 120.34(14) . . ?
C46 C47 C48 121.34(14) . . ?
C43 C48 C52 123.31(13) . . ?
C47 C48 C43 116.99(13) . . ?
C47 C48 C52 119.66(13) . . ?
C44 C49 C50 113.52(12) . . ?
C44 C49 C51 110.14(12) . . ?
C50 C49 C51 108.00(12) . . ?
C48 C52 C53 110.64(14) . . ?
C48 C52 C54 111.72(15) . . ?
C54 C52 C53 110.95(14) . . ?
C56 C55 B1 118.76(11) . . ?
C60 C55 C56 115.74(11) . . ?
C60 C55 B1 125.42(11) . . ?
C57 C56 C55 122.28(12) . . ?
C56 C57 C58 120.94(12) . . ?
C56 C57 C61 119.70(12) . . ?
C58 C57 C61 119.33(12) . . ?
C59 C58 C57 117.78(12) . . ?
C58 C59 C60 121.15(12) . . ?
C58 C59 C62 119.55(12) . . ?
C60 C59 C62 119.25(12) . . ?
C55 C60 C59 122.07(12) . . ?
F10 C61 F11 106.08(11) . . ?
F10 C61 F12 104.95(12) . . ?
F10 C61 C57 113.09(12) . . ?
F11 C61 C57 112.54(12) . . ?
F12 C61 F11 106.91(13) . . ?
F12 C61 C57 112.67(11) . . ?
F7 C62 F9 106.18(14) . . ?
F7 C62 C59 111.98(13) . . ?
F8 C62 F7 106.53(13) . . ?
F8 C62 F9 106.42(13) . . ?
F8 C62 C59 112.70(13) . . ?
F9 C62 C59 112.55(12) . . ?
C64 C63 B1 121.30(11) . . ?
C68 C63 C64 115.38(12) . . ?
C68 C63 B1 123.22(11) . . ?
C65 C64 C63 122.21(12) . . ?
C64 C65 C69 119.40(12) . . ?
C66 C65 C64 121.20(12) . . ?
C66 C65 C69 119.33(13) . . ?
C67 C66 C65 117.47(12) . . ?
C66 C67 C68 121.34(12) . . ?
C66 C67 C70 119.95(12) . . ?
C68 C67 C70 118.70(12) . . ?
C67 C68 C63 122.34(12) . . ?
F1 C69 F2 105.38(12) . . ?
F1 C69 F3 107.56(13) . . ?
F1 C69 C65 113.18(13) . . ?
F2 C69 C65 111.83(12) . . ?
F3 C69 F2 105.61(14) . . ?
F3 C69 C65 112.73(12) . . ?
F4 C70 F5 106.85(13) . . ?
F4 C70 C67 112.83(12) . . ?
F5 C70 C67 111.66(13) . . ?
F6 C70 F4 106.42(14) . . ?
F6 C70 F5 105.83(13) . . ?
F6 C70 C67 112.77(12) . . ?
C72 C71 C76 115.41(11) . . ?
C72 C71 B1 122.39(11) . . ?
C76 C71 B1 122.12(11) . . ?
C73 C72 C71 122.31(12) . . ?
C72 C73 C77 118.78(12) . . ?
C74 C73 C72 121.21(12) . . ?
C74 C73 C77 120.00(12) . . ?
C73 C74 C75 117.74(12) . . ?
C74 C75 C76 121.14(12) . . ?
C74 C75 C78 118.72(12) . . ?
C76 C75 C78 120.11(12) . . ?
C75 C76 C71 122.08(12) . . ?
F13 C77 C73 111.71(12) . . ?
F14 C77 F13 106.36(11) . . ?
F14 C77 F15 107.25(12) . . ?
F14 C77 C73 113.28(12) . . ?
F15 C77 F13 105.61(11) . . ?
F15 C77 C73 112.14(11) . . ?
F16 C78 F18 105.69(12) . . ?
F16 C78 C75 112.70(12) . . ?
F17 C78 F16 107.77(13) . . ?
F17 C78 F18 105.84(13) . . ?
F17 C78 C75 112.52(12) . . ?
F18 C78 C75 111.84(12) . . ?
C80 C79 B1 120.56(11) . . ?
C84 C79 C80 115.61(12) . . ?
C84 C79 B1 123.84(11) . . ?
C81 C80 C79 122.04(12) . . ?
C80 C81 C85 119.32(13) . . ?
C82 C81 C80 121.31(12) . . ?
C82 C81 C85 119.22(13) . . ?
C83 C82 C81 117.61(12) . . ?
C82 C83 C84 121.11(12) . . ?
C82 C83 C86 119.21(12) . . ?
C84 C83 C86 119.59(12) . . ?
C83 C84 C79 122.27(12) . . ?
F19 C85 F20 105.91(14) . . ?
F19 C85 C81 113.09(13) . . ?
F20 C85 C81 111.60(13) . . ?
F21 C85 F19 106.44(13) . . ?
F21 C85 F20 106.62(15) . . ?
F21 C85 C81 112.69(14) . . ?
F22 C86 F23 104.73(13) . . ?
F22 C86 C83 112.95(12) . . ?
F23 C86 C83 111.96(13) . . ?
F24 C86 F22 106.15(14) . . ?
F24 C86 F23 107.33(16) . . ?
F24 C86 C83 113.15(13) . . ?
C55 B1 C63 104.89(10) . . ?
C55 B1 C71 113.67(10) . . ?
C55 B1 C79 109.86(10) . . ?
C63 B1 C79 110.59(10) . . ?
C71 B1 C63 111.05(10) . . ?
C71 B1 C79 106.82(10) . . ?
Cl1 C87 Cl2 113.17(10) . . ?
Cl3 C88 Cl4 111.81(9) . . ?

loop_
_geom_bond_atom_site_label_1
_geom_bond_atom_site_label_2
_geom_bond_distance
_geom_bond_site_symmetry_2
_geom_bond_publ_flag
S1 P1 1.8967(5) . ?
P1 N1 1.5578(12) . ?
P1 N4 1.5606(12) . ?
N1 C1 1.3333(16) . ?
N2 C1 1.3505(16) . ?
N2 C2 1.3890(16) . ?
N2 C4 1.4440(16) . ?
N3 C1 1.3560(16) . ?
N3 C3 1.3938(16) . ?
N3 C16 1.4450(16) . ?
N4 C28 1.3359(16) . ?
N5 C28 1.3538(17) . ?
N5 C29 1.3905(16) . ?
N5 C31 1.4471(16) . ?
N6 C28 1.3579(16) . ?
N6 C30 1.3945(16) . ?
N6 C43 1.4448(17) . ?
C2 C3 1.3472(18) . ?
C4 C5 1.3950(19) . ?
C4 C9 1.3995(19) . ?
C5 C6 1.3960(19) . ?
C5 C10 1.518(2) . ?
C6 C7 1.383(2) . ?
C7 C8 1.385(2) . ?
C8 C9 1.3971(19) . ?
C9 C13 1.516(2) . ?
C10 C11 1.526(2) . ?
C10 C12 1.526(2) . ?
C13 C14 1.530(2) . ?
C13 C15 1.531(2) . ?
C16 C17 1.4043(19) . ?
C16 C21 1.3969(19) . ?
C17 C18 1.3954(19) . ?
C17 C22 1.515(2) . ?
C18 C19 1.386(2) . ?
C19 C20 1.378(2) . ?
C20 C21 1.3987(18) . ?
C21 C25 1.5190(19) . ?
C22 C23 1.535(2) . ?
C22 C24 1.537(2) . ?
C25 C26 1.533(2) . ?
C25 C27 1.532(2) . ?
C29 C30 1.3447(19) . ?
C31 C32 1.4030(18) . ?
C31 C36 1.3984(18) . ?
C32 C33 1.3968(19) . ?
C32 C37 1.5165(19) . ?
C33 C34 1.385(2) . ?
C34 C35 1.386(2) . ?
C35 C36 1.394(2) . ?
C36 C40 1.516(2) . ?
C37 C38 1.528(2) . ?
C37 C39 1.529(2) . ?
C40 C41 1.522(3) . ?
C40 C42 1.522(3) . ?
C43 C44 1.4063(19) . ?
C43 C48 1.4034(18) . ?
C44 C45 1.3955(19) . ?
C44 C49 1.5166(18) . ?
C45 C46 1.387(2) . ?
C46 C47 1.379(2) . ?
C47 C48 1.398(2) . ?
C48 C52 1.516(2) . ?
C49 C50 1.530(2) . ?
C49 C51 1.535(2) . ?
C52 C53 1.534(2) . ?
C52 C54 1.525(2) . ?
F1 C69 1.3320(19) . ?
F2 C69 1.3453(19) . ?
F3 C69 1.3365(18) . ?
F4 C70 1.3394(18) . ?
F5 C70 1.3472(19) . ?
F6 C70 1.337(2) . ?
F7 C62 1.333(2) . ?
F8 C62 1.3312(17) . ?
F9 C62 1.3334(18) . ?
F10 C61 1.3370(17) . ?
F11 C61 1.3400(17) . ?
F12 C61 1.3377(18) . ?
F13 C77 1.3469(16) . ?
F14 C77 1.3331(16) . ?
F15 C77 1.3451(17) . ?
F16 C78 1.3350(17) . ?
F17 C78 1.3327(18) . ?
F18 C78 1.3470(19) . ?
F19 C85 1.3363(19) . ?
F20 C85 1.340(2) . ?
F21 C85 1.335(2) . ?
F22 C86 1.3313(18) . ?
F23 C86 1.332(2) . ?
F24 C86 1.3187(19) . ?
C55 C56 1.4075(17) . ?
C55 C60 1.3978(18) . ?
C55 B1 1.6407(18) . ?
C56 C57 1.3892(17) . ?
C57 C58 1.3927(19) . ?
C57 C61 1.4994(18) . ?
C58 C59 1.3852(19) . ?
C59 C60 1.3981(17) . ?
C59 C62 1.5027(19) . ?
C63 C64 1.4040(18) . ?
C63 C68 1.3994(17) . ?
C63 B1 1.6462(19) . ?
C64 C65 1.3928(19) . ?
C65 C66 1.3884(19) . ?
C65 C69 1.4960(19) . ?
C66 C67 1.3832(19) . ?
C67 C68 1.3929(18) . ?
C67 C70 1.4977(19) . ?
C71 C72 1.4021(17) . ?
C71 C76 1.4077(18) . ?
C71 B1 1.6436(19) . ?
C72 C73 1.3957(17) . ?
C73 C74 1.3824(18) . ?
C73 C77 1.4968(18) . ?
C74 C75 1.3894(19) . ?
C75 C76 1.3951(18) . ?
C75 C78 1.4994(19) . ?
C79 C80 1.4066(17) . ?
C79 C84 1.3994(18) . ?
C79 B1 1.6477(19) . ?
C80 C81 1.3907(19) . ?
C81 C82 1.388(2) . ?
C81 C85 1.4981(19) . ?
C82 C83 1.3871(19) . ?
C83 C84 1.3941(18) . ?
C83 C86 1.4970(19) . ?
Cl1 C87 1.7472(17) . ?
Cl2 C87 1.7508(17) . ?
Cl3 C88 1.758(2) . ?
Cl4 C88 1.766(2) . ?
